data_7204996
_publ_section_title
;
 Cyclic thiatetraynes: syntheses and structural properties
;
_journal_issue 1
_journal_name_full 'Journal of the Chemical Society, Perkin Transactions 2'
_journal_page_first 72
_journal_paper_doi 10.1039/b108403h
_journal_year 2002
_chemical_formula_sum 'C22 H28 S8'
_chemical_formula_weight 548.92
_chemical_name_systematic
;
?
;
_space_group_IT_number 61
_symmetry_cell_setting orthorhombic
_symmetry_space_group_name_Hall '-P 2ac 2ab'
_symmetry_space_group_name_H-M 'P b c a'
_atom_sites_solution_hydrogens geom
_atom_sites_solution_primary direct
_atom_sites_solution_secondary difmap
_audit_creation_method SHELXL-97
_cell_angle_alpha 90.00
_cell_angle_beta 90.00
_cell_angle_gamma 90.00
_cell_formula_units_Z 4
_cell_length_a 9.8778(2)
_cell_length_b 9.5740(2)
_cell_length_c 28.60500(10)
_cell_measurement_temperature 200(2)
_cell_volume 2705.18(8)
_computing_cell_refinement 'Bruker SMART'
_computing_data_collection 'Bruker SMART'
_computing_data_reduction 'Bruker SHELXTL'
_computing_molecular_graphics 'Bruker SHELXTL'
_computing_publication_material 'Bruker SHELXTL'
_computing_structure_refinement 'SHELXL-97 (Sheldrick, 1997)'
_computing_structure_solution 'SHELXS-97 (Sheldrick, 1990)'
_diffrn_ambient_temperature 200(2)
_diffrn_measured_fraction_theta_full 0.999
_diffrn_measured_fraction_theta_max 0.999
_diffrn_measurement_device_type 'CCD area detector'
_diffrn_measurement_method 'phi and omega scans'
_diffrn_radiation_monochromator graphite
_diffrn_radiation_source 'fine-focus sealed tube'
_diffrn_radiation_type MoK\a
_diffrn_radiation_wavelength 0.71073
_diffrn_reflns_av_R_equivalents 0.0396
_diffrn_reflns_av_sigmaI/netI 0.0175
_diffrn_reflns_limit_h_max 12
_diffrn_reflns_limit_h_min -12
_diffrn_reflns_limit_k_max 12
_diffrn_reflns_limit_k_min -12
_diffrn_reflns_limit_l_max 37
_diffrn_reflns_limit_l_min -37
_diffrn_reflns_number 25957
_diffrn_reflns_theta_full 27.49
_diffrn_reflns_theta_max 27.49
_diffrn_reflns_theta_min 2.51
_exptl_absorpt_coefficient_mu 0.669
_exptl_absorpt_correction_T_max 0.86
_exptl_absorpt_correction_T_min 0.69
_exptl_absorpt_correction_type multi-scan
_exptl_absorpt_process_details 'Blessing, Acta Cryst. (1995) A51 33-38.'
_exptl_crystal_colour colorless
_exptl_crystal_density_diffrn 1.348
_exptl_crystal_density_method 'not measured'
_exptl_crystal_description polyhedron
_exptl_crystal_F_000 1152
_exptl_crystal_size_max .36
_exptl_crystal_size_mid .32
_exptl_crystal_size_min .28
_refine_diff_density_max 0.227
_refine_diff_density_min -0.271
_refine_diff_density_rms 0.055
_refine_ls_extinction_method none
_refine_ls_goodness_of_fit_ref 1.115
_refine_ls_hydrogen_treatment refall
_refine_ls_matrix_type full
_refine_ls_number_parameters 192
_refine_ls_number_reflns 3097
_refine_ls_number_restraints 0
_refine_ls_restrained_S_all 1.115
_refine_ls_R_factor_all 0.0365
_refine_ls_R_factor_gt 0.0291
_refine_ls_shift/su_max 0.008
_refine_ls_shift/su_mean 0.002
_refine_ls_structure_factor_coef Fsqd
_refine_ls_weighting_details 'calc w=1/[\s^2^(Fo^2^)+(0.0309P)^2^+0.9258P] where P=(Fo^2^+2Fc^2^)/3'
_refine_ls_weighting_scheme calc
_refine_ls_wR_factor_gt 0.0693
_refine_ls_wR_factor_ref 0.0731
_reflns_number_gt 2678
_reflns_number_total 3097
_reflns_threshold_expression >2sigma(I)
_cod_data_source_file b108403h.txt
_cod_data_source_block dwe14_14inpaper
_cod_depositor_comments
;
The following automatic conversions were performed:
'_symmetry_cell_setting' value 'Orthorhombic' changed to 'orthorhombic'
according to '/home/saulius/struct/CIF-dictionaries/cif_core.dic'
dictionary named 'cif_core.dic' version 2.4.1 from 2010-06-29.

Automatic conversion script
Id: cif_fix_enum 1527 2010-12-29 10:47:43Z saulius 
;
_cod_original_sg_symbol_H-M Pbca
_cod_database_code 7204996

loop_
_symmetry_equiv_pos_as_xyz
'x, y, z'
'-x+1/2, -y, z+1/2'
'-x, y+1/2, -z+1/2'
'x+1/2, -y+1/2, -z'
'-x, -y, -z'
'x-1/2, y, -z-1/2'
'x, -y-1/2, z-1/2'
'-x-1/2, y-1/2, z'

loop_
_atom_site_label
_atom_site_type_symbol
_atom_site_fract_x
_atom_site_fract_y
_atom_site_fract_z
_atom_site_U_iso_or_equiv
_atom_site_adp_type
_atom_site_occupancy
_atom_site_symmetry_multiplicity
_atom_site_calc_flag
_atom_site_refinement_flags
_atom_site_disorder_assembly
_atom_site_disorder_group
S1 S 0.25877(5) 0.02826(5) 0.422460(16) 0.04852(13) Uani 1 1 d . . .
S2 S 0.55543(5) 0.07288(5) 0.248577(14) 0.04178(12) Uani 1 1 d . . .
S3 S 0.86730(4) 0.18556(4) 0.359569(15) 0.03818(11) Uani 1 1 d . . .
S4 S 0.48041(4) 0.28241(5) 0.497414(15) 0.04327(12) Uani 1 1 d . . .
C1 C 0.35581(17) -0.09018(19) 0.44971(6) 0.0406(4) Uani 1 1 d . . .
C2 C 0.18612(18) -0.0742(2) 0.37489(7) 0.0445(4) Uani 1 1 d . . .
H2A H 0.124(2) -0.011(2) 0.3609(7) 0.054(6) Uiso 1 1 d . . .
H2B H 0.142(2) -0.150(2) 0.3878(7) 0.055(6) Uiso 1 1 d . . .
C3 C 0.28683(17) -0.12563(17) 0.33888(6) 0.0366(3) Uani 1 1 d . . .
H3A H 0.3437(18) -0.2010(19) 0.3522(6) 0.040(5) Uiso 1 1 d . . .
H3B H 0.2348(18) -0.1687(19) 0.3140(6) 0.041(5) Uiso 1 1 d . . .
C4 C 0.37390(17) -0.01039(16) 0.31789(6) 0.0339(3) Uani 1 1 d . . .
H4A H 0.4371(17) 0.0250(18) 0.3399(6) 0.036(4) Uiso 1 1 d . . .
H4B H 0.3186(18) 0.0728(19) 0.3082(6) 0.040(5) Uiso 1 1 d . . .
C5 C 0.45111(17) -0.06127(16) 0.27540(5) 0.0334(3) Uani 1 1 d . . .
H5A H 0.3874(19) -0.0886(18) 0.2500(6) 0.044(5) Uiso 1 1 d . . .
H5B H 0.5055(19) -0.137(2) 0.2811(6) 0.045(5) Uiso 1 1 d . . .
C6 C 0.66750(17) 0.10910(17) 0.29093(6) 0.0366(3) Uani 1 1 d . . .
C7 C 0.74973(17) 0.14315(16) 0.31967(5) 0.0358(3) Uani 1 1 d . . .
C8 C 0.77790(17) 0.31298(16) 0.39530(6) 0.0339(3) Uani 1 1 d . . .
H8A H 0.7407(18) 0.3813(19) 0.3750(6) 0.040(5) Uiso 1 1 d . . .
H8B H 0.8450(19) 0.354(2) 0.4135(7) 0.046(5) Uiso 1 1 d . . .
C9 C 0.66815(16) 0.24799(16) 0.42543(5) 0.0323(3) Uani 1 1 d . . .
H9A H 0.7021(18) 0.174(2) 0.4441(6) 0.042(5) Uiso 1 1 d . . .
H9B H 0.5961(19) 0.2107(19) 0.4060(7) 0.042(5) Uiso 1 1 d . . .
C10 C 0.60760(17) 0.35557(17) 0.45846(6) 0.0361(3) Uani 1 1 d . . .
H10A H 0.5581(17) 0.4298(19) 0.4427(6) 0.038(5) Uiso 1 1 d . . .
H10B H 0.6776(18) 0.3983(18) 0.4777(6) 0.036(4) Uiso 1 1 d . . .
C11 C 0.57461(17) 0.16890(18) 0.52827(5) 0.0387(4) Uani 1 1 d . . .

loop_
_atom_site_aniso_label
_atom_site_aniso_U_11
_atom_site_aniso_U_22
_atom_site_aniso_U_33
_atom_site_aniso_U_23
_atom_site_aniso_U_13
_atom_site_aniso_U_12
S1 0.0624(3) 0.0432(2) 0.0400(2) 0.00310(18) 0.0133(2) 0.0135(2)
S2 0.0546(3) 0.0426(2) 0.02810(19) 0.00623(17) 0.00018(17) -0.00784(19)
S3 0.02928(19) 0.0430(2) 0.0422(2) 0.00203(17) 0.00441(16) -0.00127(16)
S4 0.0340(2) 0.0586(3) 0.0373(2) -0.00592(19) 0.00106(16) 0.00793(19)
C1 0.0402(9) 0.0475(9) 0.0340(8) 0.0012(7) 0.0126(7) -0.0012(7)
C2 0.0334(9) 0.0503(10) 0.0497(10) 0.0108(8) 0.0054(8) 0.0055(8)
C3 0.0352(8) 0.0330(8) 0.0415(9) 0.0028(7) -0.0001(7) -0.0001(7)
C4 0.0369(8) 0.0297(8) 0.0350(8) -0.0021(6) -0.0002(7) -0.0004(7)
C5 0.0432(9) 0.0275(7) 0.0296(7) 0.0000(6) -0.0014(6) -0.0006(7)
C6 0.0401(8) 0.0354(8) 0.0344(8) -0.0001(6) 0.0087(7) -0.0011(7)
C7 0.0397(8) 0.0334(8) 0.0342(8) 0.0038(6) 0.0105(7) -0.0042(7)
C8 0.0381(8) 0.0305(7) 0.0331(8) 0.0020(6) -0.0038(6) -0.0033(6)
C9 0.0332(8) 0.0329(8) 0.0307(7) -0.0009(6) -0.0017(6) -0.0002(6)
C10 0.0397(8) 0.0366(8) 0.0319(8) -0.0021(7) -0.0052(7) 0.0039(7)
C11 0.0396(8) 0.0452(9) 0.0314(8) -0.0050(7) 0.0055(7) -0.0035(7)

loop_
_atom_type_symbol
_atom_type_description
_atom_type_scat_dispersion_real
_atom_type_scat_dispersion_imag
_atom_type_scat_source
C C 0.0033 0.0016 'International Tables Vol C Tables 4.2.6.8 and 6.1.1.4'
H H 0.0000 0.0000 'International Tables Vol C Tables 4.2.6.8 and 6.1.1.4'
S S 0.1246 0.1234 'International Tables Vol C Tables 4.2.6.8 and 6.1.1.4'

loop_
_geom_angle_atom_site_label_1
_geom_angle_atom_site_label_2
_geom_angle_atom_site_label_3
_geom_angle
_geom_angle_site_symmetry_1
_geom_angle_site_symmetry_3
_geom_angle_publ_flag
C1 S1 C2 102.00(9) . . ?
C6 S2 C5 102.44(8) . . ?
C7 S3 C8 102.03(8) . . ?
C11 S4 C10 100.85(8) . . ?
C11 C1 S1 175.58(16) 5_656 . ?
C3 C2 S1 115.08(13) . . ?
C2 C3 C4 113.81(14) . . ?
C5 C4 C3 111.57(13) . . ?
C4 C5 S2 113.39(11) . . ?
C7 C6 S2 175.60(15) . . ?
C6 C7 S3 178.07(16) . . ?
C9 C8 S3 112.99(11) . . ?
C8 C9 C10 110.86(13) . . ?
C9 C10 S4 113.05(12) . . ?
C1 C11 S4 178.47(16) 5_656 . ?

loop_
_geom_bond_atom_site_label_1
_geom_bond_atom_site_label_2
_geom_bond_distance
_geom_bond_site_symmetry_2
_geom_bond_publ_flag
S1 C1 1.6770(19) . ?
S1 C2 1.824(2) . ?
S2 C6 1.6773(17) . ?
S2 C5 1.8166(16) . ?
S3 C7 1.6782(17) . ?
S3 C8 1.8201(17) . ?
S4 C11 1.6809(18) . ?
S4 C10 1.8195(17) . ?
C1 C11 1.199(2) 5_656 ?
C2 C3 1.514(2) . ?
C3 C4 1.522(2) . ?
C4 C5 1.515(2) . ?
C6 C7 1.201(2) . ?
C8 C9 1.518(2) . ?
C9 C10 1.520(2) . ?
C11 C1 1.199(2) 5_656 ?
